data_7152321
loop_
_publ_author_name
'Sun, Zhong-Xin'
'Cheng, Ying'

_publ_section_title
;
 N-Heterocyclic carbene-catalyzed cascade annulation reaction of
 o-vinylarylaldehydes with nitrosoarenes: one-step assembly of
 functionalized 2,3-benzoxazin-4-ones
;
_journal_issue 20
_journal_name_full 'Organic &amp; Biomolecular Chemistry'
_journal_page_first 4088
_journal_paper_doi 10.1039/c2ob25137j
_journal_volume 10
_journal_year 2012
_chemical_absolute_configuration unk
_chemical_formula_sum 'C17 H15 N O4'
_chemical_formula_weight 297.30
_chemical_name_systematic
;

?

;
_space_group_IT_number 19
_symmetry_cell_setting orthorhombic
_symmetry_space_group_name_Hall 'P 2ac 2ab'
_symmetry_space_group_name_H-M 'P 21 21 21'
_atom_sites_solution_hydrogens geom
_atom_sites_solution_primary direct
_atom_sites_solution_secondary difmap
_audit_creation_method SHELXL-97
_cell_angle_alpha 90.00
_cell_angle_beta 90.00
_cell_angle_gamma 90.00
_cell_formula_units_Z 4
_cell_length_a 4.2571(7)
_cell_length_b 14.425(2)
_cell_length_c 23.481(4)
_cell_measurement_reflns_used 2869
_cell_measurement_temperature 150(2)
_cell_measurement_theta_max 26.19
_cell_measurement_theta_min 2.24
_cell_volume 1441.9(4)
_computing_cell_refinement 'Bruker SMART'
_computing_data_collection 'Bruker SMART'
_computing_data_reduction 'Bruker SAINT'
_computing_molecular_graphics 'Bruker SHELXTL'
_computing_publication_material 'Bruker SHELXTL'
_computing_structure_refinement 'SHELXL-97 (Sheldrick, 1997)'
_computing_structure_solution 'SHELXS-97 (Sheldrick, 1990)'
_diffrn_ambient_temperature 150(2)
_diffrn_measured_fraction_theta_full 0.997
_diffrn_measured_fraction_theta_max 0.997
_diffrn_measurement_device_type 'CCD area detector'
_diffrn_measurement_method 'phi and omega scans'
_diffrn_radiation_monochromator graphite
_diffrn_radiation_source 'fine-focus sealed tube'
_diffrn_radiation_type MoK\a
_diffrn_radiation_wavelength 0.71073
_diffrn_reflns_av_R_equivalents 0.0334
_diffrn_reflns_av_sigmaI/netI 0.0279
_diffrn_reflns_limit_h_max 5
_diffrn_reflns_limit_h_min -5
_diffrn_reflns_limit_k_max 18
_diffrn_reflns_limit_k_min -17
_diffrn_reflns_limit_l_max 14
_diffrn_reflns_limit_l_min -30
_diffrn_reflns_number 8433
_diffrn_reflns_theta_full 27.55
_diffrn_reflns_theta_max 27.55
_diffrn_reflns_theta_min 2.24
_exptl_absorpt_coefficient_mu 0.098
_exptl_absorpt_correction_T_max 0.9749
_exptl_absorpt_correction_T_min 0.9692
_exptl_absorpt_correction_type multi-scan
_exptl_absorpt_process_details sadabs
_exptl_crystal_colour colorless
_exptl_crystal_density_diffrn 1.370
_exptl_crystal_density_method 'not measured'
_exptl_crystal_description block
_exptl_crystal_F_000 624
_exptl_crystal_size_max 0.32
_exptl_crystal_size_mid 0.28
_exptl_crystal_size_min 0.26
_refine_diff_density_max 0.239
_refine_diff_density_min -0.251
_refine_diff_density_rms 0.049
_refine_ls_abs_structure_details 'Flack H D (1983), Acta Cryst. A39, 876-881'
_refine_ls_abs_structure_Flack -2.0(17)
_refine_ls_extinction_method none
_refine_ls_goodness_of_fit_ref 1.084
_refine_ls_hydrogen_treatment constr
_refine_ls_matrix_type full
_refine_ls_number_parameters 200
_refine_ls_number_reflns 1985
_refine_ls_number_restraints 0
_refine_ls_restrained_S_all 1.084
_refine_ls_R_factor_all 0.0521
_refine_ls_R_factor_gt 0.0440
_refine_ls_shift/su_max 0.000
_refine_ls_shift/su_mean 0.000
_refine_ls_structure_factor_coef Fsqd
_refine_ls_weighting_details 'calc w=1/[\s^2^(Fo^2^)+(0.0741P)^2^+0.2020P] where P=(Fo^2^+2Fc^2^)/3'
_refine_ls_weighting_scheme calc
_refine_ls_wR_factor_gt 0.1157
_refine_ls_wR_factor_ref 0.1209
_reflns_number_gt 1736
_reflns_number_total 1985
_reflns_threshold_expression >2sigma(I)
_cod_data_source_file c2ob25137j.txt
_cod_data_source_block 110402c_0m
_cod_depositor_comments
;
The following automatic conversions were performed:

'_symmetry_cell_setting' value 'Orthorhombic' changed to
'orthorhombic' according to
/home/saulius/struct/CIF-dictionaries/cif_core.dic dictionary named
'cif_core.dic' version 2.4.1 from 2010-06-29.

Automatic conversion script
Id: cif_fix_values 1715 2011-07-08 13:25:40Z adriana 
;
_cod_original_sg_symbol_H-M P2(1)2(1)2(1)
_cod_database_code 7152321

loop_
_symmetry_equiv_pos_as_xyz
'x, y, z'
'x+1/2, -y+1/2, -z'
'-x, y+1/2, -z+1/2'
'-x+1/2, -y, z+1/2'

loop_
_atom_site_label
_atom_site_type_symbol
_atom_site_fract_x
_atom_site_fract_y
_atom_site_fract_z
_atom_site_U_iso_or_equiv
_atom_site_adp_type
_atom_site_occupancy
_atom_site_symmetry_multiplicity
_atom_site_calc_flag
_atom_site_refinement_flags
C1 C 0.9506(9) 0.1549(2) 0.05003(11) 0.0428(7) Uani 1 1 d .
H1A H 0.7511 0.1459 0.0300 0.064 Uiso 1 1 calc R
H1B H 1.0750 0.0979 0.0480 0.064 Uiso 1 1 calc R
H1C H 1.0674 0.2057 0.0322 0.064 Uiso 1 1 calc R
C2 C 0.7054(6) 0.25143(16) 0.11738(10) 0.0270(5) Uani 1 1 d .
C3 C 0.6522(7) 0.26887(15) 0.17971(10) 0.0272(5) Uani 1 1 d .
H3A H 0.8327 0.2445 0.2017 0.033 Uiso 1 1 calc R
H3B H 0.4613 0.2354 0.1923 0.033 Uiso 1 1 calc R
C4 C 0.6136(6) 0.37190(15) 0.19186(9) 0.0229(5) Uani 1 1 d .
H4 H 0.4475 0.3986 0.1666 0.027 Uiso 1 1 calc R
C5 C 0.5456(6) 0.39606(15) 0.25293(10) 0.0235(5) Uani 1 1 d .
C6 C 0.3710(6) 0.34137(17) 0.28973(10) 0.0289(5) Uani 1 1 d .
H6 H 0.2936 0.2830 0.2772 0.035 Uiso 1 1 calc R
C7 C 0.3084(7) 0.37131(18) 0.34476(11) 0.0329(6) Uani 1 1 d .
H7 H 0.1874 0.3336 0.3697 0.039 Uiso 1 1 calc R
C8 C 0.4216(8) 0.45582(18) 0.36343(10) 0.0361(6) Uani 1 1 d .
H8 H 0.3777 0.4761 0.4011 0.043 Uiso 1 1 calc R
C9 C 0.5980(7) 0.51075(17) 0.32761(10) 0.0327(6) Uani 1 1 d .
H9 H 0.6777 0.5685 0.3407 0.039 Uiso 1 1 calc R
C10 C 0.6593(6) 0.48131(16) 0.27209(9) 0.0248(5) Uani 1 1 d .
C11 C 0.8202(6) 0.54620(15) 0.23251(9) 0.0265(5) Uani 1 1 d .
C12 C 1.0025(6) 0.55557(16) 0.13127(10) 0.0261(5) Uani 1 1 d .
C13 C 1.1732(7) 0.63693(18) 0.13339(12) 0.0363(6) Uani 1 1 d .
H13 H 1.2379 0.6619 0.1689 0.044 Uiso 1 1 calc R
C14 C 1.2491(8) 0.68189(19) 0.08288(12) 0.0431(7) Uani 1 1 d .
H14 H 1.3647 0.7382 0.0842 0.052 Uiso 1 1 calc R
C15 C 1.1595(8) 0.64612(19) 0.03099(12) 0.0420(7) Uani 1 1 d .
H15 H 1.2125 0.6773 -0.0033 0.050 Uiso 1 1 calc R
C16 C 0.9903(9) 0.5637(2) 0.02960(12) 0.0449(8) Uani 1 1 d .
H16 H 0.9268 0.5387 -0.0060 0.054 Uiso 1 1 calc R
C17 C 0.9132(8) 0.51773(19) 0.07930(11) 0.0377(6) Uani 1 1 d .
H17 H 0.8004 0.4609 0.0780 0.045 Uiso 1 1 calc R
N1 N 0.9118(5) 0.50874(13) 0.18187(8) 0.0274(5) Uani 1 1 d .
O1 O 0.8890(5) 0.17749(12) 0.10897(7) 0.0363(5) Uani 1 1 d .
O2 O 0.5969(6) 0.29673(13) 0.07940(7) 0.0432(5) Uani 1 1 d .
O3 O 0.9158(4) 0.41077(10) 0.17733(7) 0.0246(4) Uani 1 1 d .
O4 O 0.8473(5) 0.62941(11) 0.24235(7) 0.0378(5) Uani 1 1 d .

loop_
_atom_site_aniso_label
_atom_site_aniso_U_11
_atom_site_aniso_U_22
_atom_site_aniso_U_33
_atom_site_aniso_U_23
_atom_site_aniso_U_13
_atom_site_aniso_U_12
C1 0.057(2) 0.0389(14) 0.0321(13) -0.0046(11) 0.0141(14) 0.0045(15)
C2 0.0311(13) 0.0231(11) 0.0269(11) -0.0019(9) 0.0005(10) -0.0038(11)
C3 0.0293(13) 0.0221(11) 0.0302(12) 0.0003(9) 0.0032(10) 0.0009(10)
C4 0.0223(11) 0.0204(10) 0.0259(11) -0.0022(8) -0.0022(10) 0.0016(10)
C5 0.0223(11) 0.0236(10) 0.0246(11) -0.0013(9) -0.0023(10) 0.0062(9)
C6 0.0266(12) 0.0278(12) 0.0323(12) 0.0007(10) -0.0005(11) -0.0010(11)
C7 0.0351(14) 0.0336(13) 0.0299(12) 0.0058(10) 0.0033(11) 0.0058(12)
C8 0.0488(16) 0.0371(13) 0.0225(11) -0.0013(10) 0.0022(12) 0.0108(14)
C9 0.0467(16) 0.0248(11) 0.0266(11) -0.0027(9) -0.0042(12) 0.0069(12)
C10 0.0258(12) 0.0219(10) 0.0268(11) -0.0011(9) -0.0020(10) 0.0052(10)
C11 0.0297(12) 0.0224(11) 0.0272(11) -0.0019(9) -0.0039(10) 0.0033(10)
C12 0.0232(12) 0.0251(11) 0.0301(11) 0.0013(9) 0.0020(10) 0.0053(10)
C13 0.0363(15) 0.0331(13) 0.0396(13) -0.0020(11) 0.0001(12) -0.0059(13)
C14 0.0491(17) 0.0325(14) 0.0476(16) 0.0039(12) 0.0089(15) -0.0092(14)
C15 0.0509(18) 0.0370(14) 0.0381(14) 0.0087(11) 0.0063(13) -0.0013(14)
C16 0.063(2) 0.0410(15) 0.0302(13) -0.0012(11) 0.0037(14) -0.0048(15)
C17 0.0485(17) 0.0318(12) 0.0328(13) -0.0025(11) 0.0025(13) -0.0070(13)
N1 0.0330(11) 0.0186(9) 0.0305(10) -0.0016(7) 0.0029(9) 0.0007(9)
O1 0.0515(12) 0.0272(8) 0.0304(9) 0.0002(7) 0.0118(9) 0.0086(10)
O2 0.0624(14) 0.0379(10) 0.0292(9) -0.0064(8) -0.0100(10) 0.0115(11)
O3 0.0233(8) 0.0178(7) 0.0328(8) -0.0030(6) 0.0021(7) 0.0019(7)
O4 0.0571(13) 0.0215(8) 0.0348(9) -0.0044(7) 0.0017(9) -0.0014(9)

loop_
_atom_type_symbol
_atom_type_description
_atom_type_scat_dispersion_real
_atom_type_scat_dispersion_imag
_atom_type_scat_source
C C 0.0033 0.0016 'International Tables Vol C Tables 4.2.6.8 and 6.1.1.4'
H H 0.0000 0.0000 'International Tables Vol C Tables 4.2.6.8 and 6.1.1.4'
N N 0.0061 0.0033 'International Tables Vol C Tables 4.2.6.8 and 6.1.1.4'
O O 0.0106 0.0060 'International Tables Vol C Tables 4.2.6.8 and 6.1.1.4'

loop_
_geom_angle_atom_site_label_1
_geom_angle_atom_site_label_2
_geom_angle_atom_site_label_3
_geom_angle
O1 C1 H1A 109.5
O1 C1 H1B 109.5
H1A C1 H1B 109.5
O1 C1 H1C 109.5
H1A C1 H1C 109.5
H1B C1 H1C 109.5
O2 C2 O1 123.4(2)
O2 C2 C3 125.1(2)
O1 C2 C3 111.4(2)
C2 C3 C4 111.25(19)
C2 C3 H3A 109.4
C4 C3 H3A 109.4
C2 C3 H3B 109.4
C4 C3 H3B 109.4
H3A C3 H3B 108.0
O3 C4 C5 107.87(19)
O3 C4 C3 103.81(19)
C5 C4 C3 115.20(19)
O3 C4 H4 109.9
C5 C4 H4 109.9
C3 C4 H4 109.9
C6 C5 C10 119.1(2)
C6 C5 C4 124.4(2)
C10 C5 C4 116.4(2)
C5 C6 C7 120.4(2)
C5 C6 H6 119.8
C7 C6 H6 119.8
C8 C7 C6 120.2(2)
C8 C7 H7 119.9
C6 C7 H7 119.9
C9 C8 C7 120.2(2)
C9 C8 H8 119.9
C7 C8 H8 119.9
C8 C9 C10 119.8(2)
C8 C9 H9 120.1
C10 C9 H9 120.1
C9 C10 C5 120.3(2)
C9 C10 C11 118.6(2)
C5 C10 C11 120.9(2)
O4 C11 N1 121.6(2)
O4 C11 C10 122.8(2)
N1 C11 C10 115.3(2)
C13 C12 C17 120.6(2)
C13 C12 N1 121.1(2)
C17 C12 N1 118.2(2)
C12 C13 C14 119.2(2)
C12 C13 H13 120.4
C14 C13 H13 120.4
C15 C14 C13 121.1(3)
C15 C14 H14 119.5
C13 C14 H14 119.5
C14 C15 C16 119.0(3)
C14 C15 H15 120.5
C16 C15 H15 120.5
C17 C16 C15 120.9(3)
C17 C16 H16 119.5
C15 C16 H16 119.5
C16 C17 C12 119.2(3)
C16 C17 H17 120.4
C12 C17 H17 120.4
C11 N1 O3 117.67(19)
C11 N1 C12 128.2(2)
O3 N1 C12 114.09(18)
C2 O1 C1 115.3(2)
N1 O3 C4 111.03(17)

loop_
_geom_bond_atom_site_label_1
_geom_bond_atom_site_label_2
_geom_bond_distance
C1 O1 1.446(3)
C1 H1A 0.9800
C1 H1B 0.9800
C1 H1C 0.9800
C2 O2 1.198(3)
C2 O1 1.337(3)
C2 C3 1.502(3)
C3 C4 1.522(3)
C3 H3A 0.9900
C3 H3B 0.9900
C4 O3 1.444(3)
C4 C5 1.504(3)
C4 H4 1.0000
C5 C6 1.386(3)
C5 C10 1.396(3)
C6 C7 1.388(3)
C6 H6 0.9500
C7 C8 1.382(4)
C7 H7 0.9500
C8 C9 1.378(4)
C8 H8 0.9500
C9 C10 1.396(3)
C9 H9 0.9500
C10 C11 1.486(3)
C11 O4 1.228(3)
C11 N1 1.363(3)
C12 C13 1.381(3)
C12 C17 1.390(3)
C12 N1 1.420(3)
C13 C14 1.390(4)
C13 H13 0.9500
C14 C15 1.377(4)
C14 H14 0.9500
C15 C16 1.391(4)
C15 H15 0.9500
C16 C17 1.382(4)
C16 H16 0.9500
C17 H17 0.9500
N1 O3 1.417(2)
